data_1536384
loop_
_publ_author_name
'Pakhomov, V.I.'
'Goryunov, A.V.'
'Gladkii, V.V.'
'Kallaev, S.N.'
'Ivanova-Korfini, I.N.'

_publ_section_title
;
 Structure of low temperature (170 K) phase and piezoelectric properties
 of cesium tetrachloromercurate.
;
_journal_name_full 'Zhurnal Neorganicheskoi Khimii'
_journal_page_first 1447
_journal_page_last 1454
_journal_volume 37
_journal_year 1992
_chemical_formula_sum 'Cl4 Cs2 Hg'
_chemical_name_systematic 'Cs2 (Hg Cl4)'
_space_group_IT_number 1
_symmetry_space_group_name_Hall 'P 1'
_symmetry_space_group_name_H-M 'P 1'
_cell_angle_alpha 89.97
_cell_angle_beta 90.1
_cell_angle_gamma 90.11
_cell_formula_units_Z 8
_cell_length_a 7.519
_cell_length_b 9.722
_cell_length_c 26.759
_cell_volume 1956.069
_citation_journal_id_ASTM ZNOKAQ
_cod_data_source_file Pakhomov_ZNOKAQ_1992_1270.cif
_cod_data_source_block Cl4Cs2Hg1
_cod_original_formula_sum 'Cl4 Cs2 Hg1'
_cod_database_code 1536384

loop_
_symmetry_equiv_pos_as_xyz
x,y,z

loop_
_atom_site_label
_atom_site_type_symbol
_atom_site_fract_x
_atom_site_fract_y
_atom_site_fract_z
_atom_site_occupancy
_atom_site_U_iso_or_equiv
Hg7 Hg+2 0.992 0.7725 0.6637 1 0.0
Cl13 Cl-1 0.43 0.077 0.411 1 0.0
Cl11 Cl-1 -0.267 0.366 0.2979 1 0.0
Cs16 Cs+1 0.007 0.1716 0.6697 1 0.0
Cs7 Cs+1 0.005 -0.328 0.3314 1 0.0
Cl7 Cl-1 -0.257 0.24 0.038 1 0.0
Cl26 Cl-1 -0.287 0.38 0.813 1 0.0
Cs8 Cs+1 0.011 0.178 0.1789 1 0.0
Cl16 Cl-1 -0.049 0.878 0.5823 1 0.0
Hg8 Hg+2 0.493 0.8421 0.4114 1 0.0
Cs14 Cs+1 0.491 0.432 0.4283 1 0.0
Cl10 Cl-1 -0.065 0.018 0.3396 1 0.0
Cl4 Cl-1 0.259 0.245 0.0387 1 0.0
Cl14 Cl-1 0.199 -0.278 0.4367 1 0.0
Cl20 Cl-1 0.001 0.521 0.6664 1 0.0
Cs4 Cs+1 0.5 0.567 0.212 1 0.0
Cl32 Cl-1 0.751 -0.263 -0.0424 1 0.0
Cl3 Cl-1 0.436 0.59 0.0883 1 0.0
Hg2 Hg+2 0.493 0.3428 0.0859 1 0.0
Cl18 Cl-1 0.494 0.577 0.576 1 0.0
Cs9 Cs+1 0.01 0.04 0.963 1 0.0
Cs3 Cs+1 0.5 0.067 0.2832 1 0.0
Cl27 Cl-1 0.205 0.356 0.77 1 0.0
Cl22 Cl-1 -0.299 0.246 0.523 1 0.0
Cs10 Cs+1 0.011 0.534 0.5325 1 0.0
Cs11 Cs+1 0.5131 0.0654 0.7832 1 0.0
Cs5 Cs+1 0.506 0.9328 0.0847 1 0.0
Cs1 Cs+1 0.005 0.039 0.4633 1 0.0
Cl19 Cl-1 0.3 0.248 0.523 1 0.0
Hg5 Hg+2 0.0013 0.2688 0.834 1 0.0
Cl5 Cl-1 -0.069 0.516 0.1601 1 0.0
Cs6 Cs+1 0.515 0.433 -0.0843 1 0.0
Cs12 Cs+1 0.515 0.5674 0.7143 1 0.0
Cl24 Cl-1 0.057 0.374 0.916 1 0.0
Cl30 Cl-1 0.533 -0.272 0.828 1 0.0
Cl12 Cl-1 0.271 0.363 0.289 1 0.0
Hg1 Hg+2 0 0.2629 0.3367 1 0.0
Hg6 Hg+2 0.5 0.3373 0.5852 1 0.0
Cl29 Cl-1 0.26 -0.261 0.9527 1 0.0
Hg4 Hg+2 0.5073 0.8383 -0.0884 1 0.0
Cl17 Cl-1 0.444 0.228 0.6675 1 0.0
Cs13 Cs+1 0.509 0.9364 0.5679 1 0.0
Hg3 Hg+2 0.002 0.7592 0.159 1 0.0
Cl9 Cl-1 -0.029 0.374 0.4208 1 0.0
Cs2 Cs+1 0.004 0.544 0.0337 1 0.0
Cl2 Cl-1 -0.483 0.222 0.1663 1 0.0
Cl23 Cl-1 0.318 0.879 0.683 1 0.0
Cl25 Cl-1 0.03 0.017 0.8328 1 0.0
Cl31 Cl-1 0.71 -0.251 0.4746 1 0.0
Cl6 Cl-1 -0.266 0.864 0.204 1 0.0
Cl8 Cl-1 0.279 0.88 0.1935 1 0.0
Cl28 Cl-1 0.526 0.083 0.921 1 0.0
Cl1 Cl-1 0.021 0.871 0.0762 1 0.0
Cs15 Cs+1 0.003 -0.328 0.8172 1 0.0
Cl15 Cl-1 0.483 -0.281 0.3314 1 0.0
Cl21 Cl-1 -0.293 0.882 0.6874 1 0.0
